data_7209713
loop_
_publ_author_name
'Patra, Ranjan'
'Titi, Hatem M.'
'Goldberg, Israel'

_publ_section_title
;
 Coordination polymers of flexible poly-carboxylic acids with metal ions.
 IV. Syntheses, structures, and magnetic properties of polymeric networks
 of 5-(3,5)-(dicarboxybenzyloxy)isophthalic acid with Cd(ii), Cu(ii),
 Co(ii) and Mn(ii) ions
;
_journal_issue 15
_journal_name_full CrystEngComm
_journal_page_first 2853
_journal_paper_doi 10.1039/c3ce27006h
_journal_volume 15
_journal_year 2013
_chemical_formula_moiety 'C17 H18 Mn2 O14'
_chemical_formula_sum 'C17 H18 Mn2 O14'
_chemical_formula_weight 556.19
_chemical_name_systematic
;
?
;
_space_group_IT_number 15
_symmetry_cell_setting monoclinic
_symmetry_space_group_name_Hall '-C 2yc'
_symmetry_space_group_name_H-M 'C 1 2/c 1'
_atom_sites_solution_hydrogens geom
_atom_sites_solution_primary direct
_atom_sites_solution_secondary difmap
_audit_creation_method SHELXL-97
_cell_angle_alpha 90.00
_cell_angle_beta 117.3793(12)
_cell_angle_gamma 90.00
_cell_formula_units_Z 4
_cell_length_a 16.8383(5)
_cell_length_b 14.7317(4)
_cell_length_c 11.9247(4)
_cell_measurement_reflns_used 3013
_cell_measurement_temperature 110(2)
_cell_measurement_theta_max 27.93
_cell_measurement_theta_min 2.72
_cell_volume 2626.65(14)
_computing_cell_refinement Denzo
_computing_data_collection 'Collect, Nonius B.V.'
_computing_data_reduction 'Denzo & Scalepack'
_computing_structure_refinement 'SHELXL-97 (Sheldrick, 1997)'
_computing_structure_solution SIR-97
_diffrn_ambient_temperature 110(2)
_diffrn_detector_area_resol_mean 12.8
_diffrn_measured_fraction_theta_full 0.990
_diffrn_measured_fraction_theta_max 0.990
_diffrn_measurement_device_type 'Nonius KappaCCD'
_diffrn_measurement_method '1 deg. \f and \w scans'
_diffrn_radiation_monochromator graphite
_diffrn_radiation_source 'fine-focus sealed tube'
_diffrn_radiation_type MoK\a
_diffrn_radiation_wavelength 0.71073
_diffrn_reflns_av_R_equivalents 0.0510
_diffrn_reflns_av_sigmaI/netI 0.0517
_diffrn_reflns_limit_h_max 22
_diffrn_reflns_limit_h_min 0
_diffrn_reflns_limit_k_max 19
_diffrn_reflns_limit_k_min 0
_diffrn_reflns_limit_l_max 13
_diffrn_reflns_limit_l_min -15
_diffrn_reflns_number 11591
_diffrn_reflns_theta_full 27.93
_diffrn_reflns_theta_max 27.93
_diffrn_reflns_theta_min 2.72
_diffrn_standards_number 0
_exptl_absorpt_coefficient_mu 1.021
_exptl_absorpt_correction_T_max 0.8219
_exptl_absorpt_correction_T_min 0.6856
_exptl_absorpt_correction_type multi-scan
_exptl_absorpt_process_details 'Blessing, 1995'
_exptl_crystal_colour colorless
_exptl_crystal_density_diffrn 1.406
_exptl_crystal_density_method 'not measured'
_exptl_crystal_description prism
_exptl_crystal_F_000 1128
_exptl_crystal_size_max 0.40
_exptl_crystal_size_mid 0.25
_exptl_crystal_size_min 0.20
_platon_squeeze_details
;
;
_refine_diff_density_max 0.679
_refine_diff_density_min -0.683
_refine_diff_density_rms 0.102
_refine_ls_extinction_method none
_refine_ls_goodness_of_fit_ref 1.003
_refine_ls_hydrogen_treatment constr
_refine_ls_matrix_type full
_refine_ls_number_parameters 159
_refine_ls_number_reflns 3124
_refine_ls_number_restraints 0
_refine_ls_restrained_S_all 1.003
_refine_ls_R_factor_all 0.0747
_refine_ls_R_factor_gt 0.0529
_refine_ls_shift/su_max 0.001
_refine_ls_shift/su_mean 0.000
_refine_ls_structure_factor_coef Fsqd
_refine_ls_weighting_details 'calc w=1/[\s^2^(Fo^2^)+(0.1040P)^2^+0.0000P] where P=(Fo^2^+2Fc^2^)/3'
_refine_ls_weighting_scheme calc
_refine_ls_wR_factor_gt 0.1448
_refine_ls_wR_factor_ref 0.1551
_reflns_number_gt 2205
_reflns_number_total 3124
_reflns_threshold_expression >2sigma(I)
_cod_data_source_file c3ce27006h.txt
_cod_data_source_block 4
_cod_original_sg_symbol_H-M 'C 2/c'
_cod_database_code 7209713

loop_
_symmetry_equiv_pos_as_xyz
'x, y, z'
'-x, y, -z+1/2'
'x+1/2, y+1/2, z'
'-x+1/2, y+1/2, -z+1/2'
'-x, -y, -z'
'x, -y, z-1/2'
'-x+1/2, -y+1/2, -z'
'x+1/2, -y+1/2, z-1/2'

loop_
_atom_site_label
_atom_site_type_symbol
_atom_site_fract_x
_atom_site_fract_y
_atom_site_fract_z
_atom_site_U_iso_or_equiv
_atom_site_adp_type
_atom_site_occupancy
_atom_site_symmetry_multiplicity
_atom_site_calc_flag
_atom_site_refinement_flags
Mn1 Mn 0.40242(2) -0.17630(3) 0.59732(4) 0.02481(19) Uani 1 1 d .
O2 O 0.29414(14) -0.09786(16) 0.5905(2) 0.0446(6) Uani 1 1 d .
O3 O 0.35702(14) 0.00462(18) 0.7426(2) 0.0453(7) Uani 1 1 d .
C4 C 0.29135(19) -0.0271(2) 0.6479(3) 0.0331(7) Uani 1 1 d .
C5 C 0.20321(18) 0.0215(2) 0.5959(3) 0.0291(6) Uani 1 1 d .
C6 C 0.18707(18) 0.0873(2) 0.6666(3) 0.0302(7) Uani 1 1 d .
H6 H 0.2309 0.1001 0.7506 0.036 Uiso 1 1 calc R
C7 C 0.10555(18) 0.1346(2) 0.6130(3) 0.0321(7) Uani 1 1 d .
C8 C 0.08358(19) 0.2065(2) 0.6835(3) 0.0333(7) Uani 1 1 d .
O9 O 0.13456(14) 0.21846(16) 0.7992(2) 0.0397(6) Uani 1 1 d .
O10 O 0.01406(15) 0.25016(18) 0.6213(2) 0.0518(7) Uani 1 1 d .
C11 C 0.04309(19) 0.1150(3) 0.4893(3) 0.0389(8) Uani 1 1 d .
H11 H -0.0117 0.1476 0.4520 0.047 Uiso 1 1 calc R
C12 C 0.0589(2) 0.0497(3) 0.4205(3) 0.0469(10) Uani 1 1 d .
C13 C 0.13872(19) 0.0023(2) 0.4729(3) 0.0379(8) Uani 1 1 d .
H13 H 0.1496 -0.0433 0.4253 0.045 Uiso 1 1 calc R
O14 O -0.0051(3) 0.0630(4) 0.2938(4) 0.0324(11) Uani 0.50 1 d P
C15 C 0.0126(4) 0.0109(5) 0.2059(5) 0.0257(13) Uani 0.50 1 d P
H15A H 0.0048 -0.0558 0.2135 0.031 Uiso 0.50 1 d PR
H15B H 0.0730 0.0228 0.2177 0.031 Uiso 0.50 1 d PR
O16 O 0.5000 -0.08200(19) 0.7500 0.0267(6) Uani 1 2 d S
H16A H 0.5359 -0.0342 0.7528 0.032 Uiso 0.50 1 d PR
H16B H 0.4808 -0.0629 0.8046 0.032 Uiso 0.50 1 d PR
O17 O 0.31506(13) -0.25280(16) 0.42767(19) 0.0364(5) Uani 1 1 d .
H17A H 0.2588 -0.2289 0.3862 0.044 Uiso 1 1 d R
H17B H 0.3071 -0.3027 0.4672 0.044 Uiso 1 1 d R
O18 O 0.4200(2) -0.0816(2) 0.4708(2) 0.0824(12) Uani 1 1 d .
H18A H 0.3979 -0.0554 0.3931 0.099 Uiso 1 1 d R
H18B H 0.4610 -0.0368 0.5130 0.099 Uiso 1 1 d R

loop_
_atom_site_aniso_label
_atom_site_aniso_U_11
_atom_site_aniso_U_22
_atom_site_aniso_U_33
_atom_site_aniso_U_23
_atom_site_aniso_U_13
_atom_site_aniso_U_12
Mn1 0.0191(3) 0.0261(3) 0.0237(3) 0.00021(17) 0.00521(19) 0.00206(15)
O2 0.0280(11) 0.0359(13) 0.0607(15) -0.0224(12) 0.0124(11) 0.0014(9)
O3 0.0287(11) 0.0543(16) 0.0346(12) -0.0177(11) -0.0011(10) 0.0117(10)
C4 0.0257(14) 0.0338(17) 0.0328(15) -0.0022(13) 0.0075(13) 0.0043(12)
C5 0.0238(14) 0.0317(16) 0.0273(14) -0.0028(12) 0.0078(12) 0.0031(12)
C6 0.0227(13) 0.0360(17) 0.0230(14) -0.0043(12) 0.0029(11) 0.0038(12)
C7 0.0245(14) 0.0359(18) 0.0279(14) -0.0021(13) 0.0052(12) 0.0048(12)
C8 0.0240(15) 0.0362(17) 0.0351(16) -0.0033(14) 0.0097(13) 0.0053(13)
O9 0.0307(11) 0.0425(14) 0.0374(12) -0.0099(10) 0.0084(10) 0.0074(10)
O10 0.0351(12) 0.0641(18) 0.0454(13) -0.0025(13) 0.0092(11) 0.0259(12)
C11 0.0215(14) 0.058(2) 0.0301(15) 0.0024(15) 0.0056(12) 0.0100(14)
C12 0.0243(15) 0.087(3) 0.0226(15) -0.0109(16) 0.0047(13) 0.0028(16)
C13 0.0258(15) 0.054(2) 0.0284(15) -0.0134(15) 0.0075(13) -0.0014(14)
O14 0.024(2) 0.034(3) 0.030(2) -0.003(2) 0.0047(19) 0.004(2)
C15 0.020(3) 0.033(4) 0.015(2) -0.003(3) 0.001(2) 0.003(3)
O16 0.0204(13) 0.0271(15) 0.0249(13) 0.000 0.0039(11) 0.000
O17 0.0283(11) 0.0438(13) 0.0289(10) -0.0041(10) 0.0061(9) -0.0010(9)
O18 0.108(2) 0.082(2) 0.0271(12) 0.0124(13) 0.0054(14) -0.048(2)

loop_
_atom_type_symbol
_atom_type_description
_atom_type_scat_dispersion_real
_atom_type_scat_dispersion_imag
_atom_type_scat_source
C C 0.0033 0.0016 'International Tables Vol C Tables 4.2.6.8 and 6.1.1.4'
H H 0.0000 0.0000 'International Tables Vol C Tables 4.2.6.8 and 6.1.1.4'
Mn Mn 0.3494 0.9721 'International Tables Vol C Tables 4.2.6.8 and 6.1.1.4'
O O 0.0106 0.0060 'International Tables Vol C Tables 4.2.6.8 and 6.1.1.4'

loop_
_geom_angle_atom_site_label_1
_geom_angle_atom_site_label_2
_geom_angle_atom_site_label_3
_geom_angle
_geom_angle_site_symmetry_1
_geom_angle_site_symmetry_3
O10 Mn1 O2 174.77(9) 3_545 .
O10 Mn1 O18 91.56(13) 3_545 .
O2 Mn1 O18 90.71(13) . .
O10 Mn1 O17 92.29(9) 3_545 .
O2 Mn1 O17 92.55(8) . .
O18 Mn1 O17 86.39(10) . .
O10 Mn1 O9 91.52(10) 3_545 4_546
O2 Mn1 O9 86.93(10) . 4_546
O18 Mn1 O9 171.02(9) . 4_546
O17 Mn1 O9 85.06(8) . 4_546
O10 Mn1 O16 86.18(8) 3_545 .
O2 Mn1 O16 89.41(7) . .
O18 Mn1 O16 83.39(8) . .
O17 Mn1 O16 169.62(7) . .
O9 Mn1 O16 105.23(7) 4_546 .
C4 O2 Mn1 132.37(19) . .
O3 C4 O2 124.1(3) . .
O3 C4 C5 119.3(3) . .
O2 C4 C5 116.6(3) . .
C6 C5 C13 120.3(3) . .
C6 C5 C4 120.9(2) . .
C13 C5 C4 118.8(3) . .
C5 C6 C7 119.5(2) . .
C5 C6 H6 120.3 . .
C7 C6 H6 120.3 . .
C11 C7 C6 118.9(3) . .
C11 C7 C8 118.6(3) . .
C6 C7 C8 122.4(3) . .
O10 C8 O9 124.3(3) . .
O10 C8 C7 116.1(3) . .
O9 C8 C7 119.6(3) . .
C8 O9 Mn1 118.62(19) . 4_556
C8 O10 Mn1 154.3(2) . 3_455
C12 C11 C7 121.4(3) . .
C12 C11 H11 119.3 . .
C7 C11 H11 119.3 . .
C11 C12 C13 120.1(3) . .
C11 C12 O14 106.3(3) . .
C13 C12 O14 131.4(3) . .
C11 C12 C15 124.5(4) . 2
C13 C12 C15 114.5(4) . 2
C12 C13 C5 119.9(3) . .
C12 C13 H13 120.1 . .
C5 C13 H13 120.1 . .
C12 O14 C15 113.2(3) . .
C15 C15 C12 112.9(6) 2 2
O14 C15 C12 100.6(4) . 2
O14 C15 H15A 160.0 2 .
O14 C15 H15A 112.3 . .
C12 C15 H15A 112.0 2 .
O14 C15 H15B 89.1 2 .
C15 C15 H15B 126.1 2 .
O14 C15 H15B 110.6 . .
C12 C15 H15B 111.6 2 .
H15A C15 H15B 109.5 . .
Mn1 O16 Mn1 104.87(11) 2_656 .
Mn1 O16 H16A 102.5 2_656 .
Mn1 O16 H16A 135.8 . .
Mn1 O16 H16B 88.8 2_656 .
Mn1 O16 H16B 113.8 . .
H16A O16 H16B 100.6 . .
Mn1 O17 H17A 113.0 . .
Mn1 O17 H17B 97.7 . .
H17A O17 H17B 103.1 . .
Mn1 O18 H18A 149.0 . .
Mn1 O18 H18B 112.9 . .
H18A O18 H18B 96.0 . .

loop_
_geom_bond_atom_site_label_1
_geom_bond_atom_site_label_2
_geom_bond_distance
_geom_bond_site_symmetry_2
Mn1 O10 2.072(2) 3_545
Mn1 O2 2.128(2) .
Mn1 O18 2.172(3) .
Mn1 O17 2.188(2) .
Mn1 O9 2.241(2) 4_546
Mn1 O16 2.2789(17) .
O2 C4 1.259(4) .
O3 C4 1.253(4) .
C4 C5 1.501(4) .
C5 C6 1.391(4) .
C5 C13 1.395(4) .
C6 C7 1.404(4) .
C6 H6 0.9500 .
C7 C11 1.392(4) .
C7 C8 1.500(4) .
C8 O10 1.240(4) .
C8 O9 1.258(4) .
O9 Mn1 2.241(2) 4_556
O10 Mn1 2.072(2) 3_455
C11 C12 1.368(5) .
C11 H11 0.9500 .
C12 C13 1.383(5) .
C12 O14 1.409(5) .
C12 C15 1.543(6) 2
C13 H13 0.9500 .
O14 C15 0.778(7) 2
O14 O14 1.134(9) 2
O14 C15 1.437(6) .
C15 O14 0.778(7) 2
C15 C15 1.303(12) 2
C15 C12 1.543(6) 2
C15 H15A 1.0003 .
C15 H15B 0.9750 .
O16 Mn1 2.2788(17) 2_656
O16 H16A 0.9179 .
O16 H16B 0.8951 .
O17 H17A 0.9137 .
O17 H17B 0.9157 .
O18 H18A 0.9107 .
O18 H18B 0.9201 .

loop_
_platon_squeeze_void_nr
_platon_squeeze_void_average_x
_platon_squeeze_void_average_y
_platon_squeeze_void_average_z
_platon_squeeze_void_volume
_platon_squeeze_void_count_electrons
_platon_squeeze_void_content
1 0.608 0.250 -0.142 391 182 ' '
2 0.108 0.750 -0.142 391 182 ' '
